data_4065073
loop_
_publ_author_name
'Wooles, Ashley J.'
'Gregson, Matthew'
'Cooper, Oliver J.'
'Middleton-Gear, Amy'
'Mills, David P.'
'Lewis, William'
'Blake, Alexander J.'
'Liddle, Stephen T.'

_publ_section_title
;
 Group 1 Bis(iminophosphorano)methanides, Part 1:N-Alkyl and Silyl
 Derivatives of the Sterically Demanding Methanes H2C(PPh2NR)2(R =
 Adamantyl and Trimethylsilyl)
;
_journal_issue 20
_journal_name_full Organometallics
_journal_page_first 5314
_journal_paper_doi 10.1021/om200553s
_journal_volume 30
_journal_year 2011
_chemical_formula_moiety 'C45 H52 N2 P2'
_chemical_formula_sum 'C45 H52 N2 P2'
_chemical_formula_weight 682.83
_chemical_name_systematic
; 
 ? 
;
_space_group_IT_number 2
_symmetry_cell_setting triclinic
_symmetry_space_group_name_Hall '-P 1'
_symmetry_space_group_name_H-M 'P -1'
_atom_sites_solution_hydrogens geom
_atom_sites_solution_primary direct
_atom_sites_solution_secondary difmap
_audit_creation_method
;
CrysAlisPro, Oxford Diffraction Ltd.,
Version 1.171.33.52 (release 06-11-2009 CrysAlis171 .NET)
(compiled Nov  6 2009,16:24:50)
;
_cell_angle_alpha 107.630(8)
_cell_angle_beta 102.177(8)
_cell_angle_gamma 92.073(9)
_cell_formula_units_Z 2
_cell_length_a 10.5879(11)
_cell_length_b 11.1951(12)
_cell_length_c 16.3420(12)
_cell_measurement_reflns_used 5488
_cell_measurement_temperature 90(2)
_cell_measurement_theta_max 74.48
_cell_measurement_theta_min 4.16
_cell_volume 1794.1(3)
_computing_cell_refinement
;
CrysAlisPro, Oxford Diffraction Ltd.,
Version 1.171.33.52 (release 06-11-2009 CrysAlis171 .NET)
(compiled Nov  6 2009,16:24:50)
;
_computing_data_collection
;
CrysAlisPro, Oxford Diffraction Ltd.,
Version 1.171.33.52 (release 06-11-2009 CrysAlis171 .NET)
(compiled Nov  6 2009,16:24:50)
;
_computing_data_reduction
;
CrysAlisPro, Oxford Diffraction Ltd.,
Version 1.171.33.52 (release 06-11-2009 CrysAlis171 .NET)
(compiled Nov  6 2009,16:24:50)
;
_computing_molecular_graphics 'SHELXTL (Sheldrick, 2008)'
_computing_publication_material 'enCIFer (Allen et al., 2004); PLATON (Spek, 2009)'
_computing_structure_refinement 'SHELXL97 (Sheldrick, 2008)'
_computing_structure_solution 'SHELXTL (Sheldrick, 2008)'
_diffrn_ambient_temperature 90(2)
_diffrn_detector_area_resol_mean 10.3613
_diffrn_measured_fraction_theta_full 0.991
_diffrn_measured_fraction_theta_max 0.958
_diffrn_measurement_device_type 'SuperNova, Single source at offset), Atlas'
_diffrn_measurement_method '\w scans'
_diffrn_radiation_monochromator mirror
_diffrn_radiation_source 'SuperNova (Cu) X-ray Source'
_diffrn_radiation_type 'Cu K\a'
_diffrn_radiation_wavelength 1.5418
_diffrn_reflns_av_R_equivalents 0.061
_diffrn_reflns_av_sigmaI/netI 0.050
_diffrn_reflns_limit_h_max 12
_diffrn_reflns_limit_h_min -13
_diffrn_reflns_limit_k_max 13
_diffrn_reflns_limit_k_min -13
_diffrn_reflns_limit_l_max 15
_diffrn_reflns_limit_l_min -20
_diffrn_reflns_number 12829
_diffrn_reflns_theta_full 67.50
_diffrn_reflns_theta_max 74.65
_diffrn_reflns_theta_min 4.17
_diffrn_standards_decay_% 0
_diffrn_standards_number 0
_exptl_absorpt_coefficient_mu 1.358
_exptl_absorpt_correction_T_max 1.185
_exptl_absorpt_correction_T_min 0.749
_exptl_absorpt_correction_type gaussian
_exptl_absorpt_process_details
;
CrysAlisPro, Oxford Diffraction Ltd., 
Version 1.171.34.36 (release 02-08-2010 CrysAlis171 .NET) 
(compiled Jan  5 2010,16:28:46) 
Analytical numeric absorption correction using a multifaceted crystal 
model based on expressions derived by R.C. Clark & J.S. Reid. 
(Clark, R. C. & Reid, J. S. (1995). Acta Cryst. A51, 887-897) 
;
_exptl_crystal_colour colourless
_exptl_crystal_density_diffrn 1.264
_exptl_crystal_density_method 'not measured'
_exptl_crystal_description block
_exptl_crystal_F_000 732
_exptl_crystal_size_max 0.310
_exptl_crystal_size_mid 0.205
_exptl_crystal_size_min 0.169
_refine_diff_density_max 0.68
_refine_diff_density_min -0.57
_refine_diff_density_rms 0.07
_refine_ls_extinction_method none
_refine_ls_goodness_of_fit_ref 1.04
_refine_ls_hydrogen_treatment constr
_refine_ls_matrix_type full
_refine_ls_number_parameters 442
_refine_ls_number_reflns 7038
_refine_ls_number_restraints 0
_refine_ls_restrained_S_all 1.04
_refine_ls_R_factor_all 0.0596
_refine_ls_R_factor_gt 0.0511
_refine_ls_shift/su_max 0.001
_refine_ls_shift/su_mean 0.000
_refine_ls_structure_factor_coef Fsqd
_refine_ls_weighting_details 'calc w=1/[\s^2^(Fo^2^)+(0.084P)^2^+0.774P] where P=(Fo^2^+2Fc^2^)/3'
_refine_ls_weighting_scheme calc
_refine_ls_wR_factor_gt 0.136
_refine_ls_wR_factor_ref 0.145
_reflns_number_gt 6003
_reflns_number_total 7038
_reflns_threshold_expression I>2\s(I)
_cod_data_source_file om200553s_si_001.cif
_cod_data_source_block 3
_cod_database_code 4065073

loop_
_symmetry_equiv_pos_as_xyz
'x, y, z'
'-x, -y, -z'

loop_
_atom_site_label
_atom_site_type_symbol
_atom_site_fract_x
_atom_site_fract_y
_atom_site_fract_z
_atom_site_U_iso_or_equiv
_atom_site_adp_type
_atom_site_occupancy
_atom_site_symmetry_multiplicity
_atom_site_calc_flag
_atom_site_refinement_flags
C1 C 0.3365(2) 0.41540(17) 0.29758(12) 0.0188(4) Uani 1 1 d .
H1A H 0.2688 0.4185 0.3297 0.023 Uiso 1 1 calc R
H1B H 0.4138 0.3963 0.3331 0.023 Uiso 1 1 calc R
P1 P 0.37140(4) 0.57630(4) 0.29394(3) 0.01543(13) Uani 1 1 d .
C2 C 0.25169(19) 0.59491(18) 0.20372(12) 0.0177(4) Uani 1 1 d .
C3 C 0.2912(2) 0.65849(19) 0.15084(13) 0.0224(4) Uani 1 1 d .
H3 H 0.3790 0.6834 0.1592 0.027 Uiso 1 1 calc R
C4 C 0.2007(2) 0.6850(2) 0.08570(14) 0.0293(5) Uani 1 1 d .
H4 H 0.2276 0.7282 0.0508 0.035 Uiso 1 1 calc R
C5 C 0.0707(2) 0.6471(2) 0.07280(15) 0.0322(5) Uani 1 1 d .
H5 H 0.0099 0.6646 0.0290 0.039 Uiso 1 1 calc R
C6 C 0.0302(2) 0.5827(2) 0.12500(15) 0.0299(5) Uani 1 1 d .
H6 H -0.0575 0.5566 0.1157 0.036 Uiso 1 1 calc R
C7 C 0.1207(2) 0.5574(2) 0.19087(14) 0.0238(4) Uani 1 1 d .
H7 H 0.0936 0.5153 0.2263 0.029 Uiso 1 1 calc R
C8 C 0.31991(18) 0.67530(18) 0.39052(12) 0.0184(4) Uani 1 1 d .
C9 C 0.2774(2) 0.79074(19) 0.38802(13) 0.0231(4) Uani 1 1 d .
H9 H 0.2672 0.8110 0.3360 0.028 Uiso 1 1 calc R
C10 C 0.2502(2) 0.8755(2) 0.46158(14) 0.0242(4) Uani 1 1 d .
H10 H 0.2221 0.9523 0.4588 0.029 Uiso 1 1 calc R
C11 C 0.2647(2) 0.8467(2) 0.53986(13) 0.0229(4) Uani 1 1 d .
H11 H 0.2464 0.9038 0.5895 0.027 Uiso 1 1 calc R
C12 C 0.3066(2) 0.7327(2) 0.54330(13) 0.0227(4) Uani 1 1 d .
H12 H 0.3165 0.7132 0.5956 0.027 Uiso 1 1 calc R
C13 C 0.3341(2) 0.64673(18) 0.46971(13) 0.0200(4) Uani 1 1 d .
H13 H 0.3619 0.5701 0.4728 0.024 Uiso 1 1 calc R
N1 N 0.50652(16) 0.61721(15) 0.28296(10) 0.0179(3) Uani 1 1 d .
C14 C 0.63798(18) 0.63933(18) 0.33774(12) 0.0171(4) Uani 1 1 d .
C15 C 0.65458(19) 0.74495(18) 0.42738(12) 0.0199(4) Uani 1 1 d .
H15B H 0.6272 0.8220 0.4171 0.024 Uiso 1 1 calc R
H15A H 0.5999 0.7207 0.4617 0.024 Uiso 1 1 calc R
C16 C 0.68453(19) 0.52009(18) 0.35786(13) 0.0201(4) Uani 1 1 d .
H16B H 0.6306 0.4948 0.3922 0.024 Uiso 1 1 calc R
H16A H 0.6748 0.4519 0.3028 0.024 Uiso 1 1 calc R
C17 C 0.72820(19) 0.67905(19) 0.28569(13) 0.0202(4) Uani 1 1 d .
H17A H 0.7201 0.6130 0.2298 0.024 Uiso 1 1 calc R
H17B H 0.7014 0.7548 0.2731 0.024 Uiso 1 1 calc R
C18 C 0.7973(2) 0.76870(19) 0.47946(13) 0.0217(4) Uani 1 1 d .
H18 H 0.8061 0.8357 0.5358 0.026 Uiso 1 1 calc R
C19 C 0.8836(2) 0.8087(2) 0.42539(14) 0.0244(4) Uani 1 1 d .
H19A H 0.8575 0.8857 0.4145 0.029 Uiso 1 1 calc R
H19B H 0.9735 0.8250 0.4583 0.029 Uiso 1 1 calc R
C20 C 0.8708(2) 0.7039(2) 0.33727(14) 0.0228(4) Uani 1 1 d .
H20 H 0.9255 0.7296 0.3027 0.027 Uiso 1 1 calc R
C21 C 0.9134(2) 0.5829(2) 0.35503(14) 0.0250(4) Uani 1 1 d .
H21B H 1.0036 0.5974 0.3872 0.030 Uiso 1 1 calc R
H21A H 0.9057 0.5164 0.2995 0.030 Uiso 1 1 calc R
C22 C 0.8275(2) 0.54268(19) 0.40924(14) 0.0226(4) Uani 1 1 d .
H22 H 0.8545 0.4652 0.4205 0.027 Uiso 1 1 calc R
C23 C 0.8408(2) 0.6477(2) 0.49670(13) 0.0245(4) Uani 1 1 d .
H23B H 0.9306 0.6631 0.5298 0.029 Uiso 1 1 calc R
H23A H 0.7878 0.6224 0.5315 0.029 Uiso 1 1 calc R
P2 P 0.28619(5) 0.27852(4) 0.19475(3) 0.01592(13) Uani 1 1 d .
C24 C 0.37335(19) 0.15535(18) 0.22577(13) 0.0196(4) Uani 1 1 d .
C25 C 0.4102(2) 0.05906(19) 0.16071(14) 0.0239(4) Uani 1 1 d .
H25 H 0.4013 0.0645 0.1041 0.029 Uiso 1 1 calc R
C26 C 0.4603(2) -0.0447(2) 0.18039(16) 0.0295(5) Uani 1 1 d .
H26 H 0.4859 -0.1078 0.1372 0.035 Uiso 1 1 calc R
C27 C 0.4721(2) -0.0545(2) 0.26440(16) 0.0314(5) Uani 1 1 d .
H27 H 0.5045 -0.1246 0.2771 0.038 Uiso 1 1 calc R
C28 C 0.4357(2) 0.0404(2) 0.32920(16) 0.0302(5) Uani 1 1 d .
H28 H 0.4438 0.0340 0.3855 0.036 Uiso 1 1 calc R
C29 C 0.3872(2) 0.1448(2) 0.31030(14) 0.0238(4) Uani 1 1 d .
H29 H 0.3637 0.2085 0.3543 0.029 Uiso 1 1 calc R
C30 C 0.3600(2) 0.31163(18) 0.11268(13) 0.0198(4) Uani 1 1 d .
C31 C 0.2784(2) 0.3175(2) 0.03572(14) 0.0255(4) Uani 1 1 d .
H31 H 0.1887 0.3072 0.0285 0.031 Uiso 1 1 calc R
C32 C 0.3303(3) 0.3386(2) -0.03032(15) 0.0323(5) Uani 1 1 d .
H32 H 0.2755 0.3420 -0.0820 0.039 Uiso 1 1 calc R
C33 C 0.4635(3) 0.3545(2) -0.01945(16) 0.0333(5) Uani 1 1 d .
H33 H 0.4983 0.3694 -0.0636 0.040 Uiso 1 1 calc R
C34 C 0.5451(2) 0.3481(2) 0.05692(17) 0.0346(5) Uani 1 1 d .
H34 H 0.6347 0.3585 0.0639 0.041 Uiso 1 1 calc R
C35 C 0.4936(2) 0.3264(2) 0.12317(15) 0.0271(4) Uani 1 1 d .
H35 H 0.5485 0.3217 0.1744 0.033 Uiso 1 1 calc R
N2 N 0.13910(16) 0.24600(15) 0.15295(11) 0.0191(3) Uani 1 1 d .
C36 C 0.03568(19) 0.17882(18) 0.17338(12) 0.0188(4) Uani 1 1 d .
C37 C 0.03274(19) 0.22362(19) 0.27177(13) 0.0205(4) Uani 1 1 d .
H37A H 0.1133 0.2089 0.3066 0.025 Uiso 1 1 calc R
H37B H 0.0254 0.3135 0.2907 0.025 Uiso 1 1 calc R
C38 C -0.09362(19) 0.2017(2) 0.12025(13) 0.0224(4) Uani 1 1 d .
H38A H -0.0941 0.1732 0.0579 0.027 Uiso 1 1 calc R
H38B H -0.1021 0.2914 0.1375 0.027 Uiso 1 1 calc R
C39 C 0.0456(2) 0.03581(18) 0.14533(13) 0.0209(4) Uani 1 1 d .
H39A H 0.0470 0.0055 0.0833 0.025 Uiso 1 1 calc R
H39B H 0.1261 0.0191 0.1790 0.025 Uiso 1 1 calc R
C40 C -0.0700(2) -0.03516(19) 0.16060(14) 0.0243(4) Uani 1 1 d .
H40 H -0.0619 -0.1258 0.1422 0.029 Uiso 1 1 calc R
C41 C -0.1971(2) -0.0098(2) 0.10697(14) 0.0268(4) Uani 1 1 d .
H41A H -0.1980 -0.0399 0.0446 0.032 Uiso 1 1 calc R
H41B H -0.2701 -0.0547 0.1163 0.032 Uiso 1 1 calc R
C42 C -0.2097(2) 0.1317(2) 0.13558(14) 0.0246(4) Uani 1 1 d .
H42 H -0.2909 0.1480 0.1011 0.029 Uiso 1 1 calc R
C43 C -0.2093(2) 0.1782(2) 0.23409(14) 0.0272(5) Uani 1 1 d .
H43A H -0.2181 0.2678 0.2525 0.033 Uiso 1 1 calc R
H43B H -0.2823 0.1347 0.2444 0.033 Uiso 1 1 calc R
C44 C -0.0824(2) 0.1533(2) 0.28780(13) 0.0250(4) Uani 1 1 d .
H44 H -0.0824 0.1833 0.3507 0.030 Uiso 1 1 calc R
C45 C -0.0702(2) 0.0121(2) 0.25955(14) 0.0274(5) Uani 1 1 d .
H45B H -0.1423 -0.0324 0.2700 0.033 Uiso 1 1 calc R
H45A H 0.0098 -0.0043 0.2940 0.033 Uiso 1 1 calc R

loop_
_atom_site_aniso_label
_atom_site_aniso_U_11
_atom_site_aniso_U_22
_atom_site_aniso_U_33
_atom_site_aniso_U_23
_atom_site_aniso_U_13
_atom_site_aniso_U_12
C1 0.0257(10) 0.0151(9) 0.0163(9) 0.0045(7) 0.0074(7) 0.0023(7)
P1 0.0185(2) 0.0154(2) 0.0139(2) 0.00489(17) 0.00636(17) 0.00251(17)
C2 0.0216(9) 0.0162(8) 0.0149(8) 0.0031(7) 0.0054(7) 0.0046(7)
C3 0.0261(10) 0.0241(10) 0.0187(9) 0.0071(8) 0.0079(8) 0.0060(8)
C4 0.0380(12) 0.0317(11) 0.0223(10) 0.0130(9) 0.0082(9) 0.0092(9)
C5 0.0349(12) 0.0354(12) 0.0226(10) 0.0075(9) -0.0004(9) 0.0137(9)
C6 0.0208(10) 0.0305(11) 0.0320(12) 0.0029(9) 0.0021(8) 0.0068(8)
C7 0.0240(10) 0.0230(10) 0.0244(10) 0.0048(8) 0.0088(8) 0.0050(8)
C8 0.0177(9) 0.0203(9) 0.0180(9) 0.0058(7) 0.0065(7) -0.0004(7)
C9 0.0289(10) 0.0230(10) 0.0197(10) 0.0082(8) 0.0085(8) 0.0030(8)
C10 0.0304(11) 0.0202(9) 0.0240(10) 0.0059(8) 0.0116(8) 0.0066(8)
C11 0.0253(10) 0.0237(10) 0.0189(9) 0.0017(8) 0.0115(8) 0.0017(8)
C12 0.0271(10) 0.0252(10) 0.0172(9) 0.0063(8) 0.0092(8) -0.0002(8)
C13 0.0254(10) 0.0187(9) 0.0181(9) 0.0064(7) 0.0089(7) 0.0034(7)
N1 0.0194(8) 0.0207(8) 0.0148(7) 0.0058(6) 0.0057(6) 0.0028(6)
C14 0.0184(9) 0.0176(9) 0.0167(9) 0.0054(7) 0.0071(7) 0.0030(7)
C15 0.0219(10) 0.0201(9) 0.0182(9) 0.0044(7) 0.0082(7) 0.0022(7)
C16 0.0228(10) 0.0179(9) 0.0195(9) 0.0061(7) 0.0052(7) 0.0005(7)
C17 0.0214(10) 0.0234(9) 0.0188(9) 0.0086(8) 0.0083(7) 0.0022(7)
C18 0.0219(10) 0.0216(10) 0.0187(9) 0.0022(7) 0.0053(7) 0.0001(7)
C19 0.0222(10) 0.0218(10) 0.0290(11) 0.0072(8) 0.0071(8) -0.0001(8)
C20 0.0195(9) 0.0269(10) 0.0250(10) 0.0094(8) 0.0103(8) 0.0019(8)
C21 0.0208(10) 0.0273(10) 0.0261(10) 0.0061(8) 0.0071(8) 0.0053(8)
C22 0.0211(10) 0.0229(10) 0.0254(10) 0.0098(8) 0.0054(8) 0.0046(7)
C23 0.0234(10) 0.0290(11) 0.0207(10) 0.0097(8) 0.0022(8) 0.0011(8)
P2 0.0187(2) 0.0155(2) 0.0146(2) 0.00447(18) 0.00629(17) 0.00208(17)
C24 0.0189(9) 0.0167(9) 0.0224(9) 0.0061(7) 0.0036(7) 0.0005(7)
C25 0.0239(10) 0.0197(9) 0.0277(10) 0.0047(8) 0.0092(8) 0.0022(8)
C26 0.0264(11) 0.0184(10) 0.0422(13) 0.0051(9) 0.0114(9) 0.0037(8)
C27 0.0274(11) 0.0235(10) 0.0440(13) 0.0157(10) 0.0024(10) 0.0036(8)
C28 0.0298(11) 0.0279(11) 0.0316(11) 0.0144(9) -0.0025(9) -0.0017(9)
C29 0.0259(10) 0.0205(10) 0.0229(10) 0.0064(8) 0.0026(8) -0.0006(8)
C30 0.0251(10) 0.0166(9) 0.0182(9) 0.0029(7) 0.0100(7) 0.0017(7)
C31 0.0290(11) 0.0289(11) 0.0218(10) 0.0096(8) 0.0101(8) 0.0066(8)
C32 0.0470(14) 0.0328(12) 0.0237(11) 0.0119(9) 0.0167(10) 0.0116(10)
C33 0.0535(15) 0.0229(11) 0.0341(12) 0.0095(9) 0.0320(11) 0.0053(10)
C34 0.0348(12) 0.0305(12) 0.0413(13) 0.0053(10) 0.0247(11) -0.0010(9)
C35 0.0273(11) 0.0273(11) 0.0248(10) 0.0026(8) 0.0108(8) 0.0002(8)
N2 0.0185(8) 0.0203(8) 0.0202(8) 0.0079(6) 0.0062(6) 0.0013(6)
C36 0.0219(9) 0.0182(9) 0.0166(9) 0.0037(7) 0.0082(7) 0.0025(7)
C37 0.0214(9) 0.0217(9) 0.0177(9) 0.0030(7) 0.0080(7) 0.0011(7)
C38 0.0199(10) 0.0243(10) 0.0233(10) 0.0081(8) 0.0051(8) 0.0028(8)
C39 0.0230(10) 0.0194(9) 0.0205(9) 0.0035(7) 0.0093(7) 0.0043(7)
C40 0.0269(10) 0.0183(9) 0.0277(11) 0.0040(8) 0.0114(8) 0.0012(8)
C41 0.0249(10) 0.0241(10) 0.0256(10) -0.0014(8) 0.0084(8) -0.0033(8)
C42 0.0191(9) 0.0256(10) 0.0264(10) 0.0046(8) 0.0052(8) 0.0030(8)
C43 0.0235(10) 0.0249(10) 0.0305(11) 0.0000(9) 0.0136(8) 0.0010(8)
C44 0.0272(11) 0.0283(11) 0.0180(9) 0.0014(8) 0.0116(8) -0.0019(8)
C45 0.0303(11) 0.0288(11) 0.0272(11) 0.0124(9) 0.0110(9) -0.0004(9)

loop_
_atom_type_symbol
_atom_type_description
_atom_type_scat_dispersion_real
_atom_type_scat_dispersion_imag
_atom_type_scat_source
C C 0.0181 0.0091 'International Tables Vol C Tables 4.2.6.8 and 6.1.1.4'
H H 0.0000 0.0000 'International Tables Vol C Tables 4.2.6.8 and 6.1.1.4'
N N 0.0311 0.0180 'International Tables Vol C Tables 4.2.6.8 and 6.1.1.4'
P P 0.2955 0.4335 'International Tables Vol C Tables 4.2.6.8 and 6.1.1.4'

loop_
_geom_angle_atom_site_label_1
_geom_angle_atom_site_label_2
_geom_angle_atom_site_label_3
_geom_angle
P1 C1 P2 121.38(10)
P1 C1 H1A 107.0
P2 C1 H1A 107.0
P1 C1 H1B 107.0
P2 C1 H1B 107.0
H1A C1 H1B 106.7
N1 P1 C2 107.32(9)
N1 P1 C8 116.32(9)
C2 P1 C8 102.28(9)
N1 P1 C1 119.37(9)
C2 P1 C1 107.17(9)
C8 P1 C1 102.81(9)
C7 C2 C3 119.66(19)
C7 C2 P1 121.61(15)
C3 C2 P1 118.48(15)
C4 C3 C2 120.5(2)
C4 C3 H3 119.8
C2 C3 H3 119.8
C5 C4 C3 119.7(2)
C5 C4 H4 120.1
C3 C4 H4 120.1
C4 C5 C6 120.3(2)
C4 C5 H5 119.9
C6 C5 H5 119.9
C7 C6 C5 120.0(2)
C7 C6 H6 120.0
C5 C6 H6 120.0
C6 C7 C2 119.9(2)
C6 C7 H7 120.1
C2 C7 H7 120.1
C9 C8 C13 118.47(18)
C9 C8 P1 117.95(14)
C13 C8 P1 123.23(15)
C10 C9 C8 120.96(19)
C10 C9 H9 119.5
C8 C9 H9 119.5
C9 C10 C11 120.24(19)
C9 C10 H10 119.9
C11 C10 H10 119.9
C12 C11 C10 119.45(18)
C12 C11 H11 120.3
C10 C11 H11 120.3
C11 C12 C13 120.75(18)
C11 C12 H12 119.6
C13 C12 H12 119.6
C12 C13 C8 120.13(18)
C12 C13 H13 119.9
C8 C13 H13 119.9
C14 N1 P1 134.53(13)
N1 C14 C17 107.12(15)
N1 C14 C16 112.56(15)
C17 C14 C16 107.90(15)
N1 C14 C15 113.37(15)
C17 C14 C15 108.36(15)
C16 C14 C15 107.35(15)
C18 C15 C14 110.59(16)
C18 C15 H15B 109.5
C14 C15 H15B 109.5
C18 C15 H15A 109.5
C14 C15 H15A 109.5
H15B C15 H15A 108.1
C22 C16 C14 111.64(16)
C22 C16 H16B 109.3
C14 C16 H16B 109.3
C22 C16 H16A 109.3
C14 C16 H16A 109.3
H16B C16 H16A 108.0
C20 C17 C14 111.67(16)
C20 C17 H17A 109.3
C14 C17 H17A 109.3
C20 C17 H17B 109.3
C14 C17 H17B 109.3
H17A C17 H17B 107.9
C23 C18 C19 108.98(17)
C23 C18 C15 109.80(16)
C19 C18 C15 109.44(16)
C23 C18 H18 109.5
C19 C18 H18 109.5
C15 C18 H18 109.5
C20 C19 C18 109.75(16)
C20 C19 H19A 109.7
C18 C19 H19A 109.7
C20 C19 H19B 109.7
C18 C19 H19B 109.7
H19A C19 H19B 108.2
C21 C20 C19 109.39(17)
C21 C20 C17 109.02(16)
C19 C20 C17 109.26(16)
C21 C20 H20 109.7
C19 C20 H20 109.7
C17 C20 H20 109.7
C20 C21 C22 109.69(16)
C20 C21 H21B 109.7
C22 C21 H21B 109.7
C20 C21 H21A 109.7
C22 C21 H21A 109.7
H21B C21 H21A 108.2
C23 C22 C21 109.30(17)
C23 C22 C16 108.75(16)
C21 C22 C16 109.45(16)
C23 C22 H22 109.8
C21 C22 H22 109.8
C16 C22 H22 109.8
C22 C23 C18 109.99(16)
C22 C23 H23B 109.7
C18 C23 H23B 109.7
C22 C23 H23A 109.7
C18 C23 H23A 109.7
H23B C23 H23A 108.2
N2 P2 C30 106.74(9)
N2 P2 C24 116.96(9)
C30 P2 C24 105.52(9)
N2 P2 C1 117.16(9)
C30 P2 C1 107.52(9)
C24 P2 C1 102.11(9)
C25 C24 C29 118.85(18)
C25 C24 P2 119.33(15)
C29 C24 P2 121.15(16)
C26 C25 C24 120.2(2)
C26 C25 H25 119.9
C24 C25 H25 119.9
C25 C26 C27 120.3(2)
C25 C26 H26 119.8
C27 C26 H26 119.8
C28 C27 C26 119.9(2)
C28 C27 H27 120.1
C26 C27 H27 120.1
C27 C28 C29 120.1(2)
C27 C28 H28 120.0
C29 C28 H28 120.0
C28 C29 C24 120.7(2)
C28 C29 H29 119.7
C24 C29 H29 119.7
C35 C30 C31 119.92(19)
C35 C30 P2 122.13(16)
C31 C30 P2 117.91(16)
C32 C31 C30 120.1(2)
C32 C31 H31 120.0
C30 C31 H31 120.0
C33 C32 C31 120.0(2)
C33 C32 H32 120.0
C31 C32 H32 120.0
C32 C33 C34 120.1(2)
C32 C33 H33 119.9
C34 C33 H33 119.9
C33 C34 C35 120.2(2)
C33 C34 H34 119.9
C35 C34 H34 119.9
C30 C35 C34 119.7(2)
C30 C35 H35 120.1
C34 C35 H35 120.1
C36 N2 P2 132.76(14)
N2 C36 C38 107.22(16)
N2 C36 C37 113.70(16)
C38 C36 C37 108.11(16)
N2 C36 C39 111.43(16)
C38 C36 C39 108.11(16)
C37 C36 C39 108.09(16)
C44 C37 C36 110.88(16)
C44 C37 H37A 109.5
C36 C37 H37A 109.5
C44 C37 H37B 109.5
C36 C37 H37B 109.5
H37A C37 H37B 108.1
C36 C38 C42 111.32(16)
C36 C38 H38A 109.4
C42 C38 H38A 109.4
C36 C38 H38B 109.4
C42 C38 H38B 109.4
H38A C38 H38B 108.0
C40 C39 C36 110.98(16)
C40 C39 H39A 109.4
C36 C39 H39A 109.4
C40 C39 H39B 109.4
C36 C39 H39B 109.4
H39A C39 H39B 108.0
C41 C40 C39 109.56(17)
C41 C40 C45 109.28(18)
C39 C40 C45 109.05(17)
C41 C40 H40 109.6
C39 C40 H40 109.6
C45 C40 H40 109.6
C42 C41 C40 109.62(17)
C42 C41 H41A 109.7
C40 C41 H41A 109.7
C42 C41 H41B 109.7
C40 C41 H41B 109.7
H41A C41 H41B 108.2
C41 C42 C43 109.39(18)
C41 C42 C38 109.26(17)
C43 C42 C38 109.13(17)
C41 C42 H42 109.7
C43 C42 H42 109.7
C38 C42 H42 109.7
C44 C43 C42 109.67(17)
C44 C43 H43A 109.7
C42 C43 H43A 109.7
C44 C43 H43B 109.7
C42 C43 H43B 109.7
H43A C43 H43B 108.2
C45 C44 C43 109.47(17)
C45 C44 C37 109.66(17)
C43 C44 C37 109.38(18)
C45 C44 H44 109.4
C43 C44 H44 109.4
C37 C44 H44 109.4
C44 C45 C40 109.43(17)
C44 C45 H45B 109.8
C40 C45 H45B 109.8
C44 C45 H45A 109.8
C40 C45 H45A 109.8
H45B C45 H45A 108.2

loop_
_geom_bond_atom_site_label_1
_geom_bond_atom_site_label_2
_geom_bond_distance
C1 P1 1.8468(19)
C1 P2 1.8600(19)
C1 H1A 0.9700
C1 H1B 0.9700
P1 N1 1.5490(17)
P1 C2 1.8002(19)
P1 C8 1.834(2)
C2 C7 1.388(3)
C2 C3 1.390(3)
C3 C4 1.386(3)
C3 H3 0.9300
C4 C5 1.378(4)
C4 H4 0.9300
C5 C6 1.391(4)
C5 H5 0.9300
C6 C7 1.388(3)
C6 H6 0.9300
C7 H7 0.9300
C8 C9 1.393(3)
C8 C13 1.404(3)
C9 C10 1.380(3)
C9 H9 0.9300
C10 C11 1.391(3)
C10 H10 0.9300
C11 C12 1.379(3)
C11 H11 0.9300
C12 C13 1.387(3)
C12 H12 0.9300
C13 H13 0.9300
N1 C14 1.454(2)
C14 C17 1.541(3)
C14 C16 1.542(3)
C14 C15 1.550(3)
C15 C18 1.540(3)
C15 H15B 0.9700
C15 H15A 0.9700
C16 C22 1.539(3)
C16 H16B 0.9700
C16 H16A 0.9700
C17 C20 1.535(3)
C17 H17A 0.9700
C17 H17B 0.9700
C18 C23 1.532(3)
C18 C19 1.538(3)
C18 H18 0.9800
C19 C20 1.533(3)
C19 H19A 0.9700
C19 H19B 0.9700
C20 C21 1.532(3)
C20 H20 0.9800
C21 C22 1.538(3)
C21 H21B 0.9700
C21 H21A 0.9700
C22 C23 1.527(3)
C22 H22 0.9800
C23 H23B 0.9700
C23 H23A 0.9700
P2 N2 1.5440(17)
P2 C30 1.808(2)
P2 C24 1.824(2)
C24 C25 1.399(3)
C24 C29 1.399(3)
C25 C26 1.390(3)
C25 H25 0.9300
C26 C27 1.390(4)
C26 H26 0.9300
C27 C28 1.385(4)
C27 H27 0.9300
C28 C29 1.386(3)
C28 H28 0.9300
C29 H29 0.9300
C30 C35 1.385(3)
C30 C31 1.389(3)
C31 C32 1.385(3)
C31 H31 0.9300
C32 C33 1.381(4)
C32 H32 0.9300
C33 C34 1.383(4)
C33 H33 0.9300
C34 C35 1.389(3)
C34 H34 0.9300
C35 H35 0.9300
N2 C36 1.457(2)
C36 C38 1.534(3)
C36 C37 1.540(3)
C36 C39 1.540(3)
C37 C44 1.538(3)
C37 H37A 0.9700
C37 H37B 0.9700
C38 C42 1.538(3)
C38 H38A 0.9700
C38 H38B 0.9700
C39 C40 1.539(3)
C39 H39A 0.9700
C39 H39B 0.9700
C40 C41 1.530(3)
C40 C45 1.542(3)
C40 H40 0.9800
C41 C42 1.529(3)
C41 H41A 0.9700
C41 H41B 0.9700
C42 C43 1.534(3)
C42 H42 0.9800
C43 C44 1.527(3)
C43 H43A 0.9700
C43 H43B 0.9700
C44 C45 1.525(3)
C44 H44 0.9800
C45 H45B 0.9700
C45 H45A 0.9700

loop_
_geom_torsion_atom_site_label_1
_geom_torsion_atom_site_label_2
_geom_torsion_atom_site_label_3
_geom_torsion_atom_site_label_4
_geom_torsion
P2 C1 P1 N1 -82.00(14)
P2 C1 P1 C2 40.11(15)
P2 C1 P1 C8 147.48(12)
N1 P1 C2 C7 175.24(16)
C8 P1 C2 C7 -61.86(18)
C1 P1 C2 C7 45.88(18)
N1 P1 C2 C3 -10.46(18)
C8 P1 C2 C3 112.45(16)
C1 P1 C2 C3 -139.81(16)
C7 C2 C3 C4 0.2(3)
P1 C2 C3 C4 -174.19(16)
C2 C3 C4 C5 -0.5(3)
C3 C4 C5 C6 0.1(3)
C4 C5 C6 C7 0.6(3)
C5 C6 C7 C2 -0.9(3)
C3 C2 C7 C6 0.5(3)
P1 C2 C7 C6 174.70(16)
N1 P1 C8 C9 75.91(18)
C2 P1 C8 C9 -40.68(17)
C1 P1 C8 C9 -151.75(16)
N1 P1 C8 C13 -97.17(18)
C2 P1 C8 C13 146.24(17)
C1 P1 C8 C13 35.18(18)
C13 C8 C9 C10 0.2(3)
P1 C8 C9 C10 -173.18(16)
C8 C9 C10 C11 -0.1(3)
C9 C10 C11 C12 0.0(3)
C10 C11 C12 C13 -0.1(3)
C11 C12 C13 C8 0.2(3)
C9 C8 C13 C12 -0.3(3)
P1 C8 C13 C12 172.75(15)
C2 P1 N1 C14 170.78(17)
C8 P1 N1 C14 57.0(2)
C1 P1 N1 C14 -67.2(2)
P1 N1 C14 C17 -179.87(16)
P1 N1 C14 C16 61.7(2)
P1 N1 C14 C15 -60.4(2)
N1 C14 C15 C18 -176.65(15)
C17 C14 C15 C18 -57.9(2)
C16 C14 C15 C18 58.41(19)
N1 C14 C16 C22 175.24(15)
C17 C14 C16 C22 57.3(2)
C15 C14 C16 C22 -59.3(2)
N1 C14 C17 C20 -179.49(15)
C16 C14 C17 C20 -58.1(2)
C15 C14 C17 C20 57.9(2)
C14 C15 C18 C23 -59.7(2)
C14 C15 C18 C19 59.9(2)
C23 C18 C19 C20 59.9(2)
C15 C18 C19 C20 -60.2(2)
C18 C19 C20 C21 -59.9(2)
C18 C19 C20 C17 59.4(2)
C14 C17 C20 C21 60.3(2)
C14 C17 C20 C19 -59.2(2)
C19 C20 C21 C22 59.6(2)
C17 C20 C21 C22 -59.8(2)
C20 C21 C22 C23 -59.7(2)
C20 C21 C22 C16 59.3(2)
C14 C16 C22 C23 60.5(2)
C14 C16 C22 C21 -58.9(2)
C21 C22 C23 C18 60.1(2)
C16 C22 C23 C18 -59.3(2)
C19 C18 C23 C22 -60.2(2)
C15 C18 C23 C22 59.7(2)
P1 C1 P2 N2 -90.18(14)
P1 C1 P2 C30 29.92(15)
P1 C1 P2 C24 140.69(12)
N2 P2 C24 C25 79.66(18)
C30 P2 C24 C25 -38.80(18)
C1 P2 C24 C25 -151.08(16)
N2 P2 C24 C29 -90.86(18)
C30 P2 C24 C29 150.68(16)
C1 P2 C24 C29 38.40(18)
C29 C24 C25 C26 -0.3(3)
P2 C24 C25 C26 -171.02(16)
C24 C25 C26 C27 1.0(3)
C25 C26 C27 C28 -0.9(3)
C26 C27 C28 C29 0.2(3)
C27 C28 C29 C24 0.6(3)
C25 C24 C29 C28 -0.5(3)
P2 C24 C29 C28 170.08(16)
N2 P2 C30 C35 -170.38(17)
C24 P2 C30 C35 -45.29(19)
C1 P2 C30 C35 63.12(19)
N2 P2 C30 C31 7.20(19)
C24 P2 C30 C31 132.28(16)
C1 P2 C30 C31 -119.30(17)
C35 C30 C31 C32 -0.3(3)
P2 C30 C31 C32 -177.94(17)
C30 C31 C32 C33 -0.3(3)
C31 C32 C33 C34 0.6(3)
C32 C33 C34 C35 -0.3(4)
C31 C30 C35 C34 0.6(3)
P2 C30 C35 C34 178.18(17)
C33 C34 C35 C30 -0.4(3)
C30 P2 N2 C36 159.87(18)
C24 P2 N2 C36 42.1(2)
C1 P2 N2 C36 -79.6(2)
P2 N2 C36 C38 168.44(15)
P2 N2 C36 C37 49.0(3)
P2 N2 C36 C39 -73.4(2)
N2 C36 C37 C44 177.31(16)
C38 C36 C37 C44 58.4(2)
C39 C36 C37 C44 -58.4(2)
N2 C36 C38 C42 178.64(16)
C37 C36 C38 C42 -58.4(2)
C39 C36 C38 C42 58.4(2)
N2 C36 C39 C40 -175.61(16)
C38 C36 C39 C40 -58.0(2)
C37 C36 C39 C40 58.8(2)
C36 C39 C40 C41 59.5(2)
C36 C39 C40 C45 -60.0(2)
C39 C40 C41 C42 -59.6(2)
C45 C40 C41 C42 59.8(2)
C40 C41 C42 C43 -59.9(2)
C40 C41 C42 C38 59.6(2)
C36 C38 C42 C41 -59.9(2)
C36 C38 C42 C43 59.6(2)
C41 C42 C43 C44 59.9(2)
C38 C42 C43 C44 -59.5(2)
C42 C43 C44 C45 -60.2(2)
C42 C43 C44 C37 59.9(2)
C36 C37 C44 C45 60.0(2)
C36 C37 C44 C43 -60.0(2)
C43 C44 C45 C40 60.1(2)
C37 C44 C45 C40 -59.9(2)
C41 C40 C45 C44 -59.9(2)
C39 C40 C45 C44 59.8(2)
